data_7053908
loop_
_publ_author_name
'Salmon, Lionel'
'Thu\'ery, Pierre'
'Rivi\`ere, Eric'
'Costes, Jean-Pierre'
'. Mota, Antonio J'
'Ephritikhine, Michel'

_publ_section_title
;
 Structural, magnetic and theoretical calculations of a ferromagnetically
 coupled tetranuclear copper(ii) square complex
;
_journal_issue 3
_journal_name_full 'New Journal of Chemistry'
_journal_page_first 1306
_journal_paper_doi 10.1039/c3nj01512b
_journal_volume 38
_journal_year 2014
_chemical_formula_sum 'C112 H120 Cu4 N8 O21'
_chemical_formula_weight 2168.32
_space_group_IT_number 14
_symmetry_cell_setting monoclinic
_symmetry_space_group_name_Hall '-P 2yn'
_symmetry_space_group_name_H-M 'P 1 21/n 1'
_atom_sites_solution_hydrogens geom
_atom_sites_solution_primary direct
_atom_sites_solution_secondary difmap
_audit_creation_method SHELXL-97
_cell_angle_alpha 90.00
_cell_angle_beta 99.835(3)
_cell_angle_gamma 90.00
_cell_formula_units_Z 4
_cell_length_a 13.2695(8)
_cell_length_b 26.7073(11)
_cell_length_c 29.3020(17)
_cell_measurement_reflns_used 60892
_cell_measurement_temperature 100(2)
_cell_measurement_theta_max 25.68
_cell_measurement_theta_min 2.06
_cell_volume 10231.8(10)
_computing_cell_refinement 'DENZO-SMN (Otwinowski & Minor, 1997)'
_computing_data_collection 'Kappa-CCD software (Nonius B.V., 1998)'
_computing_data_reduction 'DENZO-SMN (Otwinowski & Minor, 1997)'
_computing_molecular_graphics 'SHELXTL (Sheldrick, 1999)'
_computing_publication_material 'SHELXTL (Sheldrick, 1999)'
_computing_structure_refinement 'SHELXL-97 (Sheldrick, 1997)'
_computing_structure_solution 'SHELXS-97 (Sheldrick, 1997)'
_diffrn_ambient_temperature 100(2)
_diffrn_measured_fraction_theta_full 0.933
_diffrn_measured_fraction_theta_max 0.933
_diffrn_measurement_device_type 'Nonius Kappa-CCD'
_diffrn_measurement_method '\f scans'
_diffrn_radiation_monochromator graphite
_diffrn_radiation_source 'fine-focus sealed tube'
_diffrn_radiation_type MoK\a
_diffrn_radiation_wavelength 0.71073
_diffrn_reflns_av_R_equivalents 0.1131
_diffrn_reflns_av_unetI/netI 0.0936
_diffrn_reflns_limit_h_max 16
_diffrn_reflns_limit_h_min -16
_diffrn_reflns_limit_k_max 32
_diffrn_reflns_limit_k_min -32
_diffrn_reflns_limit_l_max 34
_diffrn_reflns_limit_l_min -35
_diffrn_reflns_number 60892
_diffrn_reflns_theta_full 25.68
_diffrn_reflns_theta_max 25.68
_diffrn_reflns_theta_min 2.06
_diffrn_standards_decay_% none
_diffrn_standards_interval_time 0
_exptl_absorpt_coefficient_mu 0.896
_exptl_absorpt_correction_T_max 0.904
_exptl_absorpt_correction_T_min 0.811
_exptl_absorpt_correction_type refdelf
_exptl_absorpt_process_details 'program DELABS from PLATON (Spek, 2000)'
_exptl_crystal_colour 'translucent dark brown'
_exptl_crystal_density_diffrn 1.408
_exptl_crystal_density_meas ?
_exptl_crystal_description irregular
_exptl_crystal_F_000 4528
_exptl_crystal_size_max 0.18
_exptl_crystal_size_mid 0.15
_exptl_crystal_size_min 0.10
_refine_diff_density_max 1.077
_refine_diff_density_min -0.700
_refine_diff_density_rms 0.089
_refine_ls_extinction_method none
_refine_ls_goodness_of_fit_ref 1.023
_refine_ls_hydrogen_treatment constr
_refine_ls_matrix_type full
_refine_ls_number_parameters 1338
_refine_ls_number_reflns 18131
_refine_ls_number_restraints 172
_refine_ls_restrained_S_all 1.021
_refine_ls_R_factor_all 0.1361
_refine_ls_R_factor_gt 0.0811
_refine_ls_shift/su_max 0.001
_refine_ls_shift/su_mean 0.000
_refine_ls_structure_factor_coef Fsqd
_refine_ls_weighting_details 'calc w=1/[\s^2^(Fo^2^)+(0.0951P)^2^+23.4610P] where P=(Fo^2^+2Fc^2^)/3'
_refine_ls_weighting_scheme calc
_refine_ls_wR_factor_gt 0.1879
_refine_ls_wR_factor_ref 0.2253
_reflns_number_gt 11073
_reflns_number_total 18131
_reflns_threshold_expression >2sigma(I)
_cod_data_source_file c3nj01512b.txt
_cod_data_source_block 2.4THF
_cod_depositor_comments
;
The following automatic conversions were performed:

'_exptl_crystal_density_meas' value 'not measured' was changed to '?'
- the value is perceived as not measured.

Automatic conversion script
Id: cif_fix_values 3008 2015-01-20 13:52:24Z robertas 
;
_cod_original_sg_symbol_H-M 'P 21/n'
_cod_database_code 7053908

loop_
_symmetry_equiv_pos_as_xyz
'x, y, z'
'-x+1/2, y+1/2, -z+1/2'
'-x, -y, -z'
'x-1/2, -y-1/2, z-1/2'

loop_
_atom_site_label
_atom_site_type_symbol
_atom_site_fract_x
_atom_site_fract_y
_atom_site_fract_z
_atom_site_U_iso_or_equiv
_atom_site_adp_type
_atom_site_occupancy
_atom_site_symmetry_multiplicity
_atom_site_calc_flag
_atom_site_refinement_flags
_atom_site_disorder_assembly
_atom_site_disorder_group
Cu1 Cu 0.24046(6) 0.84515(3) 0.98879(3) 0.0457(2) Uani 1 1 d . . .
Cu2 Cu 0.22108(6) 0.98240(3) 0.77715(3) 0.0430(2) Uani 1 1 d . . .
Cu3 Cu 0.05608(6) 0.77416(3) 0.64815(3) 0.0457(2) Uani 1 1 d . . .
Cu4 Cu 0.13205(6) 0.63537(3) 0.85253(3) 0.0458(2) Uani 1 1 d . . .
O1A O 0.4664(4) 0.73619(18) 1.06378(17) 0.0533(12) Uani 1 1 d . . .
H1A H 0.4057 0.7452 1.0673 0.064 Uiso 1 1 d R . .
O2A O 0.3522(4) 0.80872(17) 1.02257(16) 0.0498(11) Uani 1 1 d . . .
O3A O 0.0999(3) 0.99248(17) 0.73369(16) 0.0474(11) Uani 1 1 d . . .
O4A O -0.0407(4) 0.9949(2) 0.65888(19) 0.0661(14) Uani 1 1 d . . .
H4A H 0.0292 0.9945 0.6643 0.079 Uiso 1 1 d R . .
N1A N 0.3349(5) 0.8880(2) 0.95919(19) 0.0475(13) Uani 1 1 d . . .
N2A N 0.1445(4) 0.9839(2) 0.83041(19) 0.0455(13) Uani 1 1 d . . .
O1B O 0.4868(4) 0.9884(2) 0.89253(18) 0.0635(14) Uani 1 1 d . . .
H1B H 0.4248 1.0018 0.8835 0.076 Uiso 1 1 d R . .
O2B O 0.3472(3) 0.98746(17) 0.81740(15) 0.0470(11) Uani 1 1 d . . .
O3B O -0.0653(4) 0.74758(17) 0.66516(16) 0.0507(11) Uani 1 1 d . . .
O4B O -0.2015(4) 0.69193(18) 0.69705(18) 0.0573(12) Uani 1 1 d . . .
H4B H -0.1429 0.6855 0.6878 0.069 Uiso 1 1 d R . .
N1B N 0.2858(4) 0.94845(19) 0.72827(19) 0.0442(13) Uani 1 1 d . . .
N2B N 0.0067(4) 0.8441(2) 0.6536(2) 0.0481(13) Uani 1 1 d . . .
O1C O 0.3041(4) 0.8543(2) 0.5895(2) 0.0807(19) Uani 1 1 d . . .
H1C H 0.2347 0.8540 0.5877 0.097 Uiso 1 1 d R . .
O2C O 0.1697(4) 0.79951(17) 0.62420(17) 0.0505(11) Uani 1 1 d . . .
O3C O 0.0521(4) 0.63643(17) 0.90033(16) 0.0500(11) Uani 1 1 d . . .
O4C O -0.0101(4) 0.6551(2) 0.98026(16) 0.0583(13) Uani 1 1 d . . .
H4C H 0.0468 0.6410 0.9714 0.070 Uiso 1 1 d R . .
N1C N 0.1277(4) 0.7093(2) 0.66558(19) 0.0454(13) Uani 1 1 d . . .
N2C N 0.0103(4) 0.6442(2) 0.8034(2) 0.0469(13) Uani 1 1 d . . .
O1D O 0.2712(4) 0.5868(2) 0.73061(18) 0.0601(13) Uani 1 1 d . . .
H1D H 0.2041 0.5867 0.7407 0.072 Uiso 1 1 d R . .
O2D O 0.2078(4) 0.61307(16) 0.80733(16) 0.0473(11) Uani 1 1 d . . .
O3D O 0.1265(4) 0.88435(18) 0.96097(17) 0.0529(12) Uani 1 1 d . . .
O4D O 0.0056(4) 0.9620(2) 0.9429(2) 0.0659(15) Uani 1 1 d . . .
H4D H 0.0693 0.9509 0.9402 0.079 Uiso 1 1 d R . .
N1D N 0.2582(5) 0.6503(2) 0.8982(2) 0.0489(13) Uani 1 1 d . . .
N2D N 0.1503(4) 0.7858(2) 0.99008(19) 0.0454(13) Uani 1 1 d . . .
C1A C 0.5020(6) 0.7620(3) 1.0291(2) 0.0522(17) Uani 1 1 d . . .
C1D C 0.3441(6) 0.6042(3) 0.7673(3) 0.0526(17) Uani 1 1 d . . .
C1C C 0.3310(6) 0.8069(3) 0.6052(3) 0.063(2) Uani 1 1 d . . .
C1B C 0.5103(6) 0.9655(3) 0.8548(3) 0.0568(19) Uani 1 1 d . . .
C2A C 0.4394(6) 0.8015(3) 1.0079(2) 0.0490(16) Uani 1 1 d . . .
C2C C 0.2594(6) 0.7787(3) 0.6242(3) 0.0547(18) Uani 1 1 d . . .
C2B C 0.4324(5) 0.9649(2) 0.8143(2) 0.0482(16) Uani 1 1 d . . .
C2D C 0.3066(5) 0.6175(2) 0.8083(2) 0.0471(16) Uani 1 1 d . . .
C3B C 0.4555(5) 0.9394(3) 0.7751(3) 0.0534(17) Uani 1 1 d . . .
C3D C 0.3801(6) 0.6331(3) 0.8471(3) 0.0558(18) Uani 1 1 d . . .
C3C C 0.2873(5) 0.7300(3) 0.6409(3) 0.0504(16) Uani 1 1 d . . .
C3A C 0.4787(5) 0.8306(3) 0.9747(3) 0.0506(17) Uani 1 1 d . . .
C4D C 0.4838(6) 0.6346(3) 0.8427(3) 0.065(2) Uani 1 1 d . . .
H4E H 0.5321 0.6439 0.8682 0.078 Uiso 1 1 calc R . .
C4B C 0.5534(6) 0.9181(3) 0.7755(3) 0.068(2) Uani 1 1 d . . .
H4F H 0.5686 0.9031 0.7488 0.081 Uiso 1 1 calc R . .
C4A C 0.5737(6) 0.8182(3) 0.9621(3) 0.062(2) Uani 1 1 d . . .
H4G H 0.5995 0.8373 0.9402 0.074 Uiso 1 1 calc R . .
C4C C 0.3866(6) 0.7117(3) 0.6385(3) 0.065(2) Uani 1 1 d . . .
H4H H 0.4058 0.6801 0.6502 0.078 Uiso 1 1 calc R . .
C5D C 0.5158(7) 0.6227(3) 0.8020(3) 0.074(2) Uani 1 1 d . . .
H5D H 0.5846 0.6251 0.7996 0.089 Uiso 1 1 calc R . .
C5A C 0.6274(6) 0.7781(3) 0.9824(3) 0.066(2) Uani 1 1 d . . .
H5A H 0.6885 0.7693 0.9730 0.079 Uiso 1 1 calc R . .
C5C C 0.4543(7) 0.7398(3) 0.6194(4) 0.080(3) Uani 1 1 d . . .
H5C H 0.5188 0.7272 0.6175 0.096 Uiso 1 1 calc R . .
C5B C 0.6258(7) 0.9193(3) 0.8148(4) 0.074(3) Uani 1 1 d . . .
H5B H 0.6894 0.9045 0.8152 0.089 Uiso 1 1 calc R . .
C6A C 0.5940(6) 0.7500(3) 1.0166(3) 0.0565(18) Uani 1 1 d . . .
H6A H 0.6330 0.7236 1.0308 0.068 Uiso 1 1 calc R . .
C6D C 0.4427(7) 0.6067(3) 0.7634(3) 0.065(2) Uani 1 1 d . . .
H6D H 0.4636 0.5981 0.7357 0.078 Uiso 1 1 calc R . .
C6B C 0.6028(6) 0.9433(3) 0.8547(3) 0.066(2) Uani 1 1 d . . .
H6B H 0.6517 0.9440 0.8815 0.079 Uiso 1 1 calc R . .
C6C C 0.4260(7) 0.7886(3) 0.6023(4) 0.080(3) Uani 1 1 d . . .
H6C H 0.4718 0.8079 0.5891 0.096 Uiso 1 1 calc R . .
C7C C 0.2202(6) 0.6988(3) 0.6608(2) 0.0509(17) Uani 1 1 d . . .
H7C H 0.2453 0.6676 0.6715 0.061 Uiso 1 1 calc R . .
C7D C 0.3507(5) 0.6476(3) 0.8898(3) 0.0518(17) Uani 1 1 d . . .
H7D H 0.4031 0.6559 0.9139 0.062 Uiso 1 1 calc R . .
C7A C 0.4240(5) 0.8744(3) 0.9539(2) 0.0474(16) Uani 1 1 d . . .
H7A H 0.4572 0.8942 0.9350 0.057 Uiso 1 1 calc R . .
C7B C 0.3792(6) 0.9333(2) 0.7341(3) 0.0495(17) Uani 1 1 d . . .
H7B H 0.3996 0.9167 0.7092 0.059 Uiso 1 1 calc R . .
C8A C 0.2977(5) 0.9349(3) 0.9388(2) 0.0456(15) Uani 1 1 d . . .
C8D C 0.2448(5) 0.6684(3) 0.9429(2) 0.0467(16) Uani 1 1 d . . .
C8C C 0.0759(5) 0.6710(2) 0.6875(2) 0.0478(16) Uani 1 1 d . . .
C8B C 0.2182(5) 0.9337(2) 0.6866(2) 0.0453(15) Uani 1 1 d . . .
C9D C 0.2127(5) 0.7182(3) 0.9457(2) 0.0495(16) Uani 1 1 d . . .
C9B C 0.1495(5) 0.8955(2) 0.6896(2) 0.0461(16) Uani 1 1 d . . .
C9A C 0.2415(5) 0.9362(3) 0.8941(2) 0.0466(15) Uani 1 1 d . . .
C9C C 0.0696(5) 0.6759(2) 0.7346(2) 0.0479(16) Uani 1 1 d . . .
C10A C 0.2021(5) 0.9823(2) 0.8767(2) 0.0452(15) Uani 1 1 d . . .
C10C C 0.0191(5) 0.6395(2) 0.7553(2) 0.0472(16) Uani 1 1 d . . .
C10B C 0.0794(5) 0.8844(2) 0.6501(2) 0.0480(16) Uani 1 1 d . . .
C10D C 0.1909(5) 0.7353(2) 0.9874(3) 0.0489(16) Uani 1 1 d . . .
C11C C -0.0233(5) 0.5967(2) 0.7308(2) 0.0475(16) Uani 1 1 d . . .
C11D C 0.2060(5) 0.7046(3) 1.0273(2) 0.0485(16) Uani 1 1 d . . .
C11B C 0.0754(6) 0.9103(3) 0.6086(2) 0.0523(17) Uani 1 1 d . . .
C11A C 0.2176(6) 1.0264(2) 0.9029(2) 0.0496(16) Uani 1 1 d . . .
C12B C 0.1472(6) 0.9472(2) 0.6069(2) 0.0506(17) Uani 1 1 d . . .
H12B H 0.1461 0.9643 0.5792 0.061 Uiso 1 1 calc R . .
C12D C 0.2391(5) 0.6563(3) 1.0231(3) 0.0505(16) Uani 1 1 d . . .
H12D H 0.2497 0.6359 1.0492 0.061 Uiso 1 1 calc R . .
C12C C -0.0149(5) 0.5936(2) 0.6840(2) 0.0477(16) Uani 1 1 d . . .
H12C H -0.0422 0.5659 0.6671 0.057 Uiso 1 1 calc R . .
C12A C 0.2757(6) 1.0231(3) 0.9461(3) 0.0571(18) Uani 1 1 d . . .
H12A H 0.2890 1.0524 0.9631 0.068 Uiso 1 1 calc R . .
C13C C 0.0316(5) 0.6297(2) 0.6622(2) 0.0472(16) Uani 1 1 d . . .
C13A C 0.3162(6) 0.9785(3) 0.9660(2) 0.0507(16) Uani 1 1 d . . .
C13B C 0.2221(6) 0.9603(2) 0.6451(2) 0.0480(16) Uani 1 1 d . . .
C13D C 0.2573(6) 0.6368(3) 0.9814(3) 0.0509(17) Uani 1 1 d . . .
C14A C 0.2246(6) 0.8903(3) 0.8646(3) 0.0511(17) Uani 1 1 d . . .
H14A H 0.2595 0.8937 0.8386 0.077 Uiso 1 1 calc R . .
H14B H 0.1527 0.8860 0.8536 0.077 Uiso 1 1 calc R . .
H14C H 0.2507 0.8616 0.8826 0.077 Uiso 1 1 calc R . .
C14C C 0.1187(6) 0.7200(3) 0.7626(3) 0.0596(19) Uani 1 1 d . . .
H14D H 0.1020 0.7189 0.7932 0.089 Uiso 1 1 calc R . .
H14E H 0.0935 0.7507 0.7477 0.089 Uiso 1 1 calc R . .
H14F H 0.1916 0.7185 0.7646 0.089 Uiso 1 1 calc R . .
C14D C 0.1999(7) 0.7512(3) 0.9033(3) 0.061(2) Uani 1 1 d . . .
H14G H 0.1391 0.7416 0.8824 0.091 Uiso 1 1 calc R . .
H14H H 0.2582 0.7475 0.8881 0.091 Uiso 1 1 calc R . .
H14I H 0.1942 0.7855 0.9123 0.091 Uiso 1 1 calc R . .
C14B C 0.1485(6) 0.8680(3) 0.7347(2) 0.0523(17) Uani 1 1 d . . .
H14J H 0.1074 0.8862 0.7530 0.078 Uiso 1 1 calc R . .
H14K H 0.2171 0.8653 0.7513 0.078 Uiso 1 1 calc R . .
H14L H 0.1204 0.8351 0.7282 0.078 Uiso 1 1 calc R . .
C15D C 0.1868(6) 0.7252(3) 1.0734(2) 0.0569(18) Uani 1 1 d . . .
H15A H 0.1992 0.6994 1.0965 0.085 Uiso 1 1 calc R . .
H15B H 0.1171 0.7363 1.0703 0.085 Uiso 1 1 calc R . .
H15C H 0.2319 0.7529 1.0824 0.085 Uiso 1 1 calc R . .
C15C C -0.0766(6) 0.5561(3) 0.7535(3) 0.0583(19) Uani 1 1 d . . .
H15D H -0.1377 0.5694 0.7622 0.087 Uiso 1 1 calc R . .
H15E H -0.0319 0.5441 0.7805 0.087 Uiso 1 1 calc R . .
H15F H -0.0941 0.5290 0.7321 0.087 Uiso 1 1 calc R . .
C15A C 0.1747(7) 1.0760(3) 0.8835(3) 0.068(2) Uani 1 1 d . . .
H15G H 0.2020 1.1025 0.9041 0.102 Uiso 1 1 calc R . .
H15H H 0.1015 1.0756 0.8805 0.102 Uiso 1 1 calc R . .
H15I H 0.1933 1.0813 0.8537 0.102 Uiso 1 1 calc R . .
C15B C -0.0073(7) 0.8989(3) 0.5682(3) 0.067(2) Uani 1 1 d . . .
H15J H -0.0156 0.8633 0.5650 0.100 Uiso 1 1 calc R . .
H15K H 0.0114 0.9124 0.5404 0.100 Uiso 1 1 calc R . .
H15L H -0.0704 0.9137 0.5732 0.100 Uiso 1 1 calc R . .
C16B C 0.2977(6) 1.0016(3) 0.6431(3) 0.060(2) Uani 1 1 d . . .
H16A H 0.2907 1.0264 0.6660 0.090 Uiso 1 1 calc R . .
H16B H 0.2852 1.0167 0.6129 0.090 Uiso 1 1 calc R . .
H16C H 0.3658 0.9881 0.6490 0.090 Uiso 1 1 calc R . .
C16C C 0.0367(6) 0.6256(3) 0.6106(2) 0.0558(18) Uani 1 1 d . . .
H16D H -0.0024 0.5971 0.5978 0.084 Uiso 1 1 calc R . .
H16E H 0.1066 0.6216 0.6067 0.084 Uiso 1 1 calc R . .
H16F H 0.0090 0.6554 0.5950 0.084 Uiso 1 1 calc R . .
C16D C 0.2832(6) 0.5821(3) 0.9762(3) 0.061(2) Uani 1 1 d . . .
H16G H 0.2847 0.5653 1.0053 0.092 Uiso 1 1 calc R . .
H16H H 0.3490 0.5794 0.9670 0.092 Uiso 1 1 calc R . .
H16I H 0.2324 0.5669 0.9532 0.092 Uiso 1 1 calc R . .
C16A C 0.3782(6) 0.9760(3) 1.0142(3) 0.0603(19) Uani 1 1 d . . .
H16J H 0.3812 1.0087 1.0281 0.090 Uiso 1 1 calc R . .
H16K H 0.4463 0.9648 1.0125 0.090 Uiso 1 1 calc R . .
H16L H 0.3467 0.9530 1.0326 0.090 Uiso 1 1 calc R . .
C17A C 0.0464(6) 0.9820(3) 0.8265(3) 0.0536(17) Uani 1 1 d . . .
H17A H 0.0194 0.9793 0.8536 0.064 Uiso 1 1 calc R . .
C17B C -0.0812(6) 0.8572(3) 0.6630(3) 0.0529(18) Uani 1 1 d . . .
H17B H -0.0951 0.8913 0.6631 0.064 Uiso 1 1 calc R . .
C17D C 0.0533(5) 0.7889(3) 0.9916(2) 0.0508(17) Uani 1 1 d . . .
H17D H 0.0184 0.7594 0.9953 0.061 Uiso 1 1 calc R . .
C17C C -0.0787(6) 0.6579(3) 0.8115(3) 0.0564(18) Uani 1 1 d . . .
H17C H -0.1292 0.6637 0.7859 0.068 Uiso 1 1 calc R . .
C18D C -0.0036(5) 0.8345(3) 0.9879(3) 0.0515(17) Uani 1 1 d . . .
C18A C -0.0247(6) 0.9837(3) 0.7837(3) 0.0537(17) Uani 1 1 d . . .
C18C C -0.1072(5) 0.6652(3) 0.8564(2) 0.0507(17) Uani 1 1 d . . .
C18B C -0.1599(6) 0.8239(3) 0.6734(3) 0.0583(19) Uani 1 1 d . . .
C19D C 0.0333(6) 0.8782(3) 0.9702(2) 0.0530(17) Uani 1 1 d . . .
C19A C 0.0042(5) 0.9891(2) 0.7409(3) 0.0509(17) Uani 1 1 d . . .
C19C C -0.0406(6) 0.6547(3) 0.8977(3) 0.0512(17) Uani 1 1 d . . .
C19B C -0.1443(5) 0.7721(3) 0.6758(2) 0.0506(17) Uani 1 1 d . . .
C20B C -0.2204(6) 0.7420(3) 0.6916(3) 0.0567(18) Uani 1 1 d . . .
C20C C -0.0736(6) 0.6646(3) 0.9399(3) 0.0554(18) Uani 1 1 d . . .
C20A C -0.0717(6) 0.9900(3) 0.7001(3) 0.0574(19) Uani 1 1 d . . .
C20D C -0.0337(6) 0.9198(3) 0.9616(3) 0.0550(18) Uani 1 1 d . . .
C21D C -0.1304(6) 0.9190(3) 0.9703(3) 0.062(2) Uani 1 1 d . . .
H21D H -0.1719 0.9471 0.9649 0.074 Uiso 1 1 calc R . .
C21A C -0.1721(6) 0.9855(3) 0.7032(3) 0.064(2) Uani 1 1 d . . .
H21A H -0.2213 0.9864 0.6765 0.076 Uiso 1 1 calc R . .
C21B C -0.3095(7) 0.7629(3) 0.7002(3) 0.072(2) Uani 1 1 d . . .
H21B H -0.3595 0.7426 0.7092 0.086 Uiso 1 1 calc R . .
C21C C -0.1670(7) 0.6859(3) 0.9406(3) 0.070(2) Uani 1 1 d . . .
H21C H -0.1857 0.6939 0.9689 0.083 Uiso 1 1 calc R . .
C22D C -0.1675(6) 0.8748(3) 0.9878(3) 0.064(2) Uani 1 1 d . . .
H22D H -0.2340 0.8738 0.9939 0.077 Uiso 1 1 calc R . .
C22A C -0.2017(6) 0.9795(3) 0.7459(3) 0.071(2) Uani 1 1 d . . .
H22A H -0.2706 0.9756 0.7474 0.086 Uiso 1 1 calc R . .
C22C C -0.2350(7) 0.6959(4) 0.8996(3) 0.074(2) Uani 1 1 d . . .
H22C H -0.2993 0.7093 0.9006 0.089 Uiso 1 1 calc R . .
C22B C -0.3259(7) 0.8143(3) 0.6956(4) 0.081(3) Uani 1 1 d . . .
H22B H -0.3871 0.8281 0.7011 0.097 Uiso 1 1 calc R . .
C23B C -0.2521(6) 0.8442(3) 0.6831(3) 0.069(2) Uani 1 1 d . . .
H23B H -0.2627 0.8786 0.6808 0.083 Uiso 1 1 calc R . .
C23D C -0.1059(6) 0.8334(3) 0.9958(3) 0.0603(19) Uani 1 1 d . . .
H23D H -0.1317 0.8042 1.0067 0.072 Uiso 1 1 calc R . .
C23C C -0.2056(7) 0.6856(3) 0.8575(3) 0.069(2) Uani 1 1 d . . .
H23C H -0.2501 0.6920 0.8300 0.083 Uiso 1 1 calc R . .
C23A C -0.1324(6) 0.9792(3) 0.7851(3) 0.066(2) Uani 1 1 d . . .
H23A H -0.1542 0.9761 0.8135 0.079 Uiso 1 1 calc R . .
O1 O 0.2150(5) 0.8883(2) 1.0580(2) 0.0721(15) Uani 1 1 d U B .
C1 C 0.2356(7) 0.8676(3) 1.1033(3) 0.071(2) Uani 1 1 d U B .
H1E H 0.3087 0.8642 1.1136 0.085 Uiso 1 1 calc R . .
H1F H 0.2041 0.8348 1.1038 0.085 Uiso 1 1 calc R . .
C2 C 0.1905(12) 0.9036(5) 1.1340(5) 0.133(5) Uani 1 1 d DU . .
H2A H 0.2341 0.9068 1.1640 0.159 Uiso 1 1 calc R A 1
H2B H 0.1229 0.8930 1.1383 0.159 Uiso 1 1 calc R A 1
C3E C 0.1854(11) 0.9527(4) 1.1071(4) 0.069(5) Uani 0.604(18) 1 d PDU B 1
H3E1 H 0.1344 0.9753 1.1156 0.083 Uiso 0.604(18) 1 calc PR B 1
H3E2 H 0.2513 0.9694 1.1111 0.083 Uiso 0.604(18) 1 calc PR B 1
C3F C 0.0982(12) 0.9200(10) 1.0982(6) 0.090(9) Uani 0.396(18) 1 d PDU B 2
H3F1 H 0.0496 0.8930 1.0900 0.107 Uiso 0.396(18) 1 calc PR B 2
H3F2 H 0.0638 0.9489 1.1085 0.107 Uiso 0.396(18) 1 calc PR B 2
C4 C 0.1549(7) 0.9328(3) 1.0593(3) 0.076(2) Uani 1 1 d DU . .
H4I H 0.0825 0.9251 1.0530 0.092 Uiso 1 1 calc R B 1
H4J H 0.1697 0.9570 1.0366 0.092 Uiso 1 1 calc R B 1
O2 O 0.3624(11) 0.8131(5) 0.7942(5) 0.201(5) Uani 1 1 d U . .
C5 C 0.4420(10) 0.8070(5) 0.8334(5) 0.111(4) Uani 1 1 d U . .
H5E H 0.4179 0.7895 0.8584 0.133 Uiso 1 1 calc R . .
H5F H 0.4715 0.8389 0.8445 0.133 Uiso 1 1 calc R . .
C6 C 0.5182(11) 0.7750(5) 0.8117(5) 0.127(4) Uani 1 1 d U . .
H6E H 0.5737 0.7955 0.8045 0.153 Uiso 1 1 calc R . .
H6F H 0.5467 0.7486 0.8327 0.153 Uiso 1 1 calc R . .
C7 C 0.4596(14) 0.7539(7) 0.7697(7) 0.180(7) Uani 1 1 d DU . .
H7E H 0.4289 0.7224 0.7763 0.216 Uiso 1 1 calc R . .
H7F H 0.5033 0.7481 0.7468 0.216 Uiso 1 1 calc R . .
C8 C 0.3798(14) 0.7910(7) 0.7524(7) 0.170(7) Uani 1 1 d DU . .
H8A H 0.4040 0.8154 0.7323 0.204 Uiso 1 1 calc R . .
H8B H 0.3185 0.7750 0.7360 0.204 Uiso 1 1 calc R . .
O3 O -0.0116(8) 0.7841(4) 0.8328(4) 0.145(3) Uani 1 1 d U . .
C9 C -0.0452(9) 0.8040(4) 0.8735(4) 0.101(3) Uani 1 1 d U . .
H9A H 0.0100 0.8224 0.8921 0.121 Uiso 1 1 calc R . .
H9B H -0.0649 0.7768 0.8922 0.121 Uiso 1 1 calc R . .
C10 C -0.1348(11) 0.8381(6) 0.8587(5) 0.128(5) Uani 1 1 d U . .
H10A H -0.1913 0.8299 0.8745 0.153 Uiso 1 1 calc R . .
H10B H -0.1160 0.8729 0.8646 0.153 Uiso 1 1 calc R . .
C11 C -0.1616(13) 0.8280(7) 0.8081(6) 0.170(7) Uani 1 1 d DU . .
H11A H -0.1825 0.8587 0.7914 0.205 Uiso 1 1 calc R . .
H11B H -0.2173 0.8041 0.8020 0.205 Uiso 1 1 calc R . .
C12 C -0.0679(11) 0.8072(6) 0.7934(5) 0.141(5) Uani 1 1 d DU . .
H12E H -0.0862 0.7831 0.7686 0.169 Uiso 1 1 calc R . .
H12F H -0.0282 0.8338 0.7824 0.169 Uiso 1 1 calc R . .
O4 O 0.5456(5) 0.5910(3) 0.9619(2) 0.0881(19) Uani 1 1 d U . .
C13 C 0.5616(8) 0.5429(4) 0.9423(4) 0.090(3) Uani 1 1 d U . .
H13A H 0.5152 0.5383 0.9132 0.109 Uiso 1 1 calc R . .
H13B H 0.5499 0.5164 0.9634 0.109 Uiso 1 1 calc R . .
C14 C 0.6719(8) 0.5420(4) 0.9344(4) 0.099(3) Uani 1 1 d U . .
H14M H 0.6977 0.5081 0.9337 0.119 Uiso 1 1 calc R . .
H14N H 0.6799 0.5593 0.9061 0.119 Uiso 1 1 calc R . .
C15 C 0.7228(9) 0.5699(4) 0.9767(4) 0.098(3) Uani 1 1 d U . .
H15M H 0.7883 0.5835 0.9724 0.118 Uiso 1 1 calc R . .
H15N H 0.7328 0.5485 1.0039 0.118 Uiso 1 1 calc R . .
C16 C 0.6446(8) 0.6117(4) 0.9805(4) 0.096(3) Uani 1 1 d U . .
H16M H 0.6473 0.6215 1.0126 0.116 Uiso 1 1 calc R . .
H16N H 0.6586 0.6409 0.9629 0.116 Uiso 1 1 calc R . .
O5 O -0.4292(6) 0.9695(3) 0.6415(3) 0.099(2) Uani 1 1 d U D .
C17 C -0.4564(10) 0.9289(5) 0.6098(4) 0.112(4) Uani 1 1 d DU . .
H17E H -0.5274 0.9195 0.6087 0.135 Uiso 1 1 calc R C 3
H17F H -0.4135 0.9000 0.6189 0.135 Uiso 1 1 calc R C 3
C18E C -0.439(3) 0.9488(6) 0.5633(7) 0.136(12) Uani 0.53(3) 1 d PDU D 3
H18A H -0.3683 0.9455 0.5597 0.163 Uiso 0.53(3) 1 calc PR D 3
H18B H -0.4823 0.9317 0.5379 0.163 Uiso 0.53(3) 1 calc PR D 3
C18F C -0.5144(17) 0.9504(5) 0.5651(6) 0.080(8) Uani 0.47(3) 1 d PDU D 4
H18C H -0.5874 0.9512 0.5652 0.096 Uiso 0.47(3) 1 calc PR D 4
H18D H -0.5013 0.9316 0.5384 0.096 Uiso 0.47(3) 1 calc PR D 4
C19 C -0.4695(10) 1.0028(4) 0.5660(4) 0.106(4) Uani 1 1 d DU . .
H19A H -0.4355 1.0235 0.5461 0.127 Uiso 1 1 calc R D 3
H19B H -0.5429 1.0070 0.5574 0.127 Uiso 1 1 calc R D 3
C20 C -0.4346(8) 1.0152(3) 0.6153(3) 0.077(2) Uani 1 1 d U D .
H20A H -0.3678 1.0310 0.6194 0.092 Uiso 1 1 calc R . .
H20B H -0.4822 1.0382 0.6259 0.092 Uiso 1 1 calc R . .

loop_
_atom_site_aniso_label
_atom_site_aniso_U_11
_atom_site_aniso_U_22
_atom_site_aniso_U_33
_atom_site_aniso_U_23
_atom_site_aniso_U_13
_atom_site_aniso_U_12
Cu1 0.0467(5) 0.0437(4) 0.0465(5) 0.0032(3) 0.0069(3) 0.0013(4)
Cu2 0.0435(4) 0.0430(4) 0.0418(4) 0.0001(3) 0.0054(3) 0.0000(4)
Cu3 0.0461(5) 0.0398(4) 0.0498(5) 0.0009(3) 0.0039(3) -0.0010(4)
Cu4 0.0475(5) 0.0429(4) 0.0471(5) 0.0011(3) 0.0085(4) 0.0017(4)
O1A 0.049(3) 0.053(3) 0.057(3) 0.010(2) 0.007(2) 0.002(2)
O2A 0.050(3) 0.053(3) 0.045(3) 0.006(2) 0.004(2) -0.003(2)
O3A 0.046(3) 0.048(3) 0.047(3) -0.001(2) 0.002(2) 0.004(2)
O4A 0.060(3) 0.077(4) 0.057(3) 0.001(3) -0.001(3) 0.013(3)
N1A 0.055(4) 0.046(3) 0.041(3) 0.003(2) 0.007(3) 0.002(3)
N2A 0.051(3) 0.039(3) 0.047(3) 0.000(2) 0.009(2) 0.000(3)
O1B 0.061(3) 0.076(4) 0.050(3) 0.000(3) -0.001(2) -0.007(3)
O2B 0.043(3) 0.053(3) 0.045(3) 0.000(2) 0.0051(19) -0.004(2)
O3B 0.045(3) 0.051(3) 0.056(3) 0.000(2) 0.009(2) -0.001(2)
O4B 0.053(3) 0.055(3) 0.065(3) 0.000(2) 0.012(2) -0.004(2)
N1B 0.051(3) 0.035(3) 0.046(3) 0.000(2) 0.006(2) -0.001(3)
N2B 0.048(3) 0.041(3) 0.052(3) 0.001(2) -0.001(3) -0.001(3)
O1C 0.060(4) 0.060(3) 0.127(6) 0.029(3) 0.030(3) 0.003(3)
O2C 0.045(3) 0.045(3) 0.061(3) 0.005(2) 0.007(2) -0.002(2)
O3C 0.047(3) 0.054(3) 0.049(3) 0.003(2) 0.007(2) -0.002(2)
O4C 0.055(3) 0.077(3) 0.044(3) 0.002(2) 0.010(2) -0.005(3)
N1C 0.050(3) 0.040(3) 0.045(3) -0.003(2) 0.007(2) -0.004(3)
N2C 0.050(3) 0.041(3) 0.050(3) 0.001(2) 0.008(3) -0.004(3)
O1D 0.060(3) 0.063(3) 0.059(3) -0.003(2) 0.012(2) 0.013(3)
O2D 0.049(3) 0.044(2) 0.048(3) -0.004(2) 0.008(2) 0.004(2)
O3D 0.049(3) 0.053(3) 0.059(3) 0.010(2) 0.015(2) 0.008(2)
O4D 0.057(3) 0.061(3) 0.082(4) 0.018(3) 0.019(3) 0.014(3)
N1D 0.053(4) 0.046(3) 0.049(3) 0.000(2) 0.013(3) 0.001(3)
N2D 0.046(3) 0.045(3) 0.045(3) -0.003(2) 0.007(2) 0.002(3)
C1A 0.052(4) 0.053(4) 0.048(4) 0.000(3) 0.000(3) 0.005(3)
C1D 0.059(5) 0.047(4) 0.055(4) -0.002(3) 0.018(3) 0.003(3)
C1C 0.061(5) 0.046(4) 0.085(6) 0.015(4) 0.016(4) 0.003(4)
C1B 0.055(5) 0.050(4) 0.061(5) 0.009(3) -0.001(4) -0.009(4)
C2A 0.052(4) 0.051(4) 0.043(4) -0.004(3) 0.005(3) -0.008(3)
C2C 0.050(4) 0.049(4) 0.062(5) 0.002(3) 0.002(3) 0.001(3)
C2B 0.048(4) 0.042(4) 0.054(4) 0.004(3) 0.006(3) -0.002(3)
C2D 0.050(4) 0.034(3) 0.056(4) 0.005(3) 0.005(3) 0.001(3)
C3B 0.045(4) 0.052(4) 0.062(5) 0.001(3) 0.006(3) 0.000(3)
C3D 0.050(4) 0.055(4) 0.065(5) -0.012(3) 0.017(3) -0.006(4)
C3C 0.048(4) 0.043(4) 0.060(4) -0.002(3) 0.007(3) -0.006(3)
C3A 0.046(4) 0.052(4) 0.053(4) -0.002(3) 0.006(3) -0.004(3)
C4D 0.054(5) 0.064(5) 0.076(6) -0.016(4) 0.011(4) -0.009(4)
C4B 0.050(5) 0.053(4) 0.100(7) -0.013(4) 0.009(4) 0.000(4)
C4A 0.059(5) 0.073(5) 0.056(5) 0.009(4) 0.015(4) 0.010(4)
C4C 0.054(5) 0.045(4) 0.097(7) 0.001(4) 0.015(4) 0.004(4)
C5D 0.078(6) 0.068(5) 0.084(6) -0.015(4) 0.033(5) -0.017(5)
C5A 0.050(4) 0.083(6) 0.065(5) 0.003(4) 0.014(4) 0.011(4)
C5C 0.067(6) 0.063(5) 0.114(8) 0.023(5) 0.027(5) 0.009(5)
C5B 0.052(5) 0.058(5) 0.106(8) -0.003(5) -0.005(5) 0.008(4)
C6A 0.055(5) 0.062(5) 0.052(4) 0.002(3) 0.010(3) 0.005(4)
C6D 0.072(6) 0.055(5) 0.074(6) -0.006(4) 0.031(4) 0.001(4)
C6B 0.054(5) 0.059(5) 0.076(6) 0.012(4) -0.013(4) -0.009(4)
C6C 0.052(5) 0.062(5) 0.130(9) 0.018(5) 0.032(5) -0.001(4)
C7C 0.054(4) 0.039(4) 0.058(4) -0.003(3) 0.003(3) 0.002(3)
C7D 0.046(4) 0.049(4) 0.059(5) -0.007(3) 0.005(3) -0.001(3)
C7A 0.045(4) 0.052(4) 0.044(4) 0.005(3) 0.006(3) 0.001(3)
C7B 0.054(4) 0.034(3) 0.063(5) -0.009(3) 0.017(3) -0.005(3)
C8A 0.045(4) 0.053(4) 0.039(4) 0.007(3) 0.007(3) -0.002(3)
C8D 0.042(4) 0.047(4) 0.050(4) -0.005(3) 0.004(3) 0.004(3)
C8C 0.051(4) 0.042(3) 0.049(4) 0.003(3) 0.005(3) 0.008(3)
C8B 0.048(4) 0.046(4) 0.042(4) 0.000(3) 0.009(3) 0.006(3)
C9D 0.046(4) 0.053(4) 0.050(4) -0.001(3) 0.011(3) 0.002(3)
C9B 0.049(4) 0.034(3) 0.056(4) -0.003(3) 0.007(3) -0.004(3)
C9A 0.045(4) 0.046(4) 0.049(4) 0.004(3) 0.011(3) -0.002(3)
C9C 0.054(4) 0.042(4) 0.046(4) 0.000(3) 0.004(3) 0.000(3)
C10A 0.050(4) 0.047(4) 0.041(4) 0.002(3) 0.013(3) 0.004(3)
C10C 0.057(4) 0.046(4) 0.039(4) 0.004(3) 0.008(3) 0.009(3)
C10B 0.049(4) 0.039(3) 0.054(4) -0.002(3) 0.003(3) 0.002(3)
C10D 0.047(4) 0.038(3) 0.061(5) -0.003(3) 0.008(3) -0.005(3)
C11C 0.050(4) 0.039(3) 0.052(4) 0.000(3) 0.004(3) 0.003(3)
C11D 0.039(4) 0.053(4) 0.053(4) -0.003(3) 0.007(3) 0.003(3)
C11B 0.066(5) 0.046(4) 0.041(4) 0.004(3) -0.001(3) 0.002(4)
C11A 0.063(4) 0.044(4) 0.044(4) 0.004(3) 0.013(3) 0.005(3)
C12B 0.067(5) 0.042(4) 0.041(4) 0.004(3) 0.005(3) 0.006(3)
C12D 0.041(4) 0.051(4) 0.058(4) 0.003(3) 0.003(3) -0.002(3)
C12C 0.046(4) 0.040(3) 0.056(4) -0.004(3) 0.007(3) -0.001(3)
C12A 0.071(5) 0.046(4) 0.054(5) -0.007(3) 0.011(4) -0.006(4)
C13C 0.054(4) 0.043(4) 0.045(4) -0.002(3) 0.008(3) 0.000(3)
C13A 0.051(4) 0.052(4) 0.049(4) 0.002(3) 0.010(3) -0.006(3)
C13B 0.060(4) 0.033(3) 0.051(4) -0.002(3) 0.010(3) -0.003(3)
C13D 0.050(4) 0.047(4) 0.054(4) 0.000(3) 0.006(3) -0.004(3)
C14A 0.050(4) 0.048(4) 0.054(4) -0.001(3) 0.005(3) 0.000(3)
C14C 0.077(5) 0.041(4) 0.059(5) -0.003(3) 0.008(4) -0.006(4)
C14D 0.080(6) 0.039(4) 0.067(5) 0.003(3) 0.022(4) -0.002(4)
C14B 0.061(4) 0.049(4) 0.046(4) 0.005(3) 0.005(3) -0.005(3)
C15D 0.063(5) 0.059(4) 0.049(4) 0.002(3) 0.010(3) 0.002(4)
C15C 0.060(5) 0.055(4) 0.062(5) 0.005(3) 0.018(4) -0.002(4)
C15A 0.092(6) 0.049(4) 0.065(5) 0.000(4) 0.015(4) 0.010(4)
C15B 0.080(6) 0.058(5) 0.056(5) 0.006(4) -0.010(4) -0.003(4)
C16B 0.074(5) 0.049(4) 0.062(5) 0.003(3) 0.024(4) -0.012(4)
C16C 0.068(5) 0.049(4) 0.051(4) -0.008(3) 0.011(4) -0.004(4)
C16D 0.072(5) 0.050(4) 0.057(5) -0.002(3) -0.003(4) 0.002(4)
C16A 0.072(5) 0.055(4) 0.053(4) 0.000(3) 0.006(4) -0.010(4)
C17A 0.058(5) 0.047(4) 0.057(4) 0.002(3) 0.012(3) 0.003(3)
C17B 0.054(4) 0.041(4) 0.061(5) -0.006(3) -0.001(3) 0.001(3)
C17D 0.050(4) 0.053(4) 0.052(4) -0.005(3) 0.014(3) 0.000(3)
C17C 0.063(5) 0.056(4) 0.049(4) 0.000(3) 0.005(3) 0.000(4)
C18D 0.048(4) 0.046(4) 0.061(5) 0.006(3) 0.009(3) -0.001(3)
C18A 0.049(4) 0.054(4) 0.061(5) -0.003(3) 0.017(3) 0.003(3)
C18C 0.047(4) 0.052(4) 0.052(4) -0.002(3) 0.008(3) 0.005(3)
C18B 0.051(4) 0.060(5) 0.062(5) -0.008(4) 0.006(3) 0.004(4)
C19D 0.053(4) 0.061(4) 0.046(4) 0.001(3) 0.011(3) 0.010(4)
C19A 0.043(4) 0.040(4) 0.068(5) -0.001(3) 0.004(3) 0.007(3)
C19C 0.049(4) 0.052(4) 0.054(4) -0.004(3) 0.012(3) -0.004(3)
C19B 0.045(4) 0.054(4) 0.050(4) -0.006(3) 0.001(3) 0.002(3)
C20B 0.062(5) 0.060(5) 0.048(4) -0.007(3) 0.007(3) -0.009(4)
C20C 0.047(4) 0.066(5) 0.055(5) -0.001(3) 0.014(3) -0.008(4)
C20A 0.054(5) 0.048(4) 0.068(5) -0.001(3) 0.002(4) 0.001(4)
C20D 0.057(4) 0.044(4) 0.067(5) 0.011(3) 0.020(4) 0.002(3)
C21D 0.055(5) 0.062(5) 0.071(5) 0.001(4) 0.019(4) 0.007(4)
C21A 0.049(5) 0.057(5) 0.080(6) -0.001(4) -0.003(4) 0.003(4)
C21B 0.063(5) 0.067(5) 0.090(7) -0.011(4) 0.028(5) 0.000(4)
C21C 0.065(5) 0.084(6) 0.060(5) -0.012(4) 0.014(4) 0.002(5)
C22D 0.043(4) 0.056(5) 0.094(6) 0.003(4) 0.017(4) 0.012(4)
C22A 0.048(5) 0.074(6) 0.091(7) -0.008(5) 0.009(4) 0.008(4)
C22C 0.058(5) 0.094(7) 0.072(6) -0.004(5) 0.013(4) 0.008(5)
C22B 0.056(5) 0.070(6) 0.122(8) -0.024(5) 0.031(5) -0.009(5)
C23B 0.054(5) 0.058(5) 0.098(7) -0.015(4) 0.022(4) -0.001(4)
C23D 0.056(5) 0.054(4) 0.074(5) 0.003(4) 0.018(4) 0.002(4)
C23C 0.071(5) 0.084(6) 0.052(5) -0.007(4) 0.010(4) 0.011(5)
C23A 0.049(4) 0.064(5) 0.088(6) -0.003(4) 0.021(4) 0.007(4)
O1 0.0734(17) 0.0715(17) 0.0715(17) -0.0001(10) 0.0129(10) 0.0033(10)
C1 0.072(2) 0.071(2) 0.071(2) -0.0001(10) 0.0118(11) 0.0005(10)
C2 0.133(5) 0.133(5) 0.133(5) 0.0001(10) 0.0228(13) 0.0009(10)
C3E 0.070(5) 0.069(5) 0.069(5) 0.0000(10) 0.0114(13) 0.0001(10)
C3F 0.089(9) 0.090(9) 0.090(9) 0.0000(10) 0.0153(18) 0.0000(10)
C4 0.077(3) 0.076(3) 0.077(3) -0.0001(10) 0.0134(11) 0.0013(10)
O2 0.200(5) 0.201(5) 0.201(5) -0.0014(10) 0.0338(13) 0.0008(10)
C5 0.110(4) 0.111(4) 0.110(4) -0.0003(10) 0.0184(12) -0.0001(10)
C6 0.127(5) 0.127(5) 0.128(5) 0.0005(10) 0.0211(13) -0.0001(10)
C7 0.181(7) 0.180(7) 0.180(7) -0.0001(10) 0.0311(16) 0.0002(10)
C8 0.170(7) 0.170(7) 0.170(7) -0.0004(10) 0.0291(15) 0.0000(10)
O3 0.145(4) 0.145(4) 0.144(4) -0.0014(10) 0.0246(12) 0.0018(10)
C9 0.101(3) 0.101(3) 0.101(3) -0.0005(10) 0.0173(12) 0.0009(10)
C10 0.127(5) 0.128(5) 0.127(5) -0.0006(10) 0.0211(13) 0.0010(10)
C11 0.170(7) 0.171(7) 0.170(7) -0.0002(10) 0.0290(15) 0.0005(10)
C12 0.141(5) 0.141(5) 0.141(5) 0.0002(10) 0.0241(13) 0.0005(10)
O4 0.088(2) 0.089(2) 0.088(2) -0.0014(10) 0.0153(10) -0.0007(10)
C13 0.090(3) 0.091(3) 0.090(3) -0.0009(10) 0.0158(11) 0.0002(10)
C14 0.099(3) 0.099(3) 0.099(3) -0.0005(10) 0.0170(11) 0.0001(10)
C15 0.098(3) 0.098(3) 0.098(3) 0.0002(10) 0.0164(11) 0.0001(10)
C16 0.096(3) 0.096(3) 0.097(3) -0.0005(10) 0.0163(11) -0.0004(10)
O5 0.099(2) 0.098(2) 0.099(2) 0.0002(10) 0.0145(10) -0.0003(10)
C17 0.113(4) 0.112(4) 0.112(4) -0.0002(10) 0.0185(12) 0.0004(10)
C18E 0.136(12) 0.136(12) 0.136(12) -0.0003(10) 0.023(2) 0.0001(10)
C18F 0.080(8) 0.080(8) 0.080(8) -0.0004(10) 0.0137(17) 0.0001(10)
C19 0.106(4) 0.106(4) 0.105(4) 0.0002(10) 0.0179(12) -0.0004(10)
C20 0.077(3) 0.077(3) 0.077(3) 0.0006(10) 0.0130(11) -0.0005(10)

loop_
_atom_type_symbol
_atom_type_description
_atom_type_scat_dispersion_real
_atom_type_scat_dispersion_imag
_atom_type_scat_source
C C 0.0033 0.0016 'International Tables Vol C Tables 4.2.6.8 and 6.1.1.4'
H H 0.0000 0.0000 'International Tables Vol C Tables 4.2.6.8 and 6.1.1.4'
N N 0.0061 0.0033 'International Tables Vol C Tables 4.2.6.8 and 6.1.1.4'
O O 0.0106 0.0060 'International Tables Vol C Tables 4.2.6.8 and 6.1.1.4'
Cu Cu 0.3201 1.2651 'International Tables Vol C Tables 4.2.6.8 and 6.1.1.4'

loop_
_geom_angle_atom_site_label_1
_geom_angle_atom_site_label_2
_geom_angle_atom_site_label_3
_geom_angle
O2A Cu1 O3D 174.1(2)
O2A Cu1 N2D 90.0(2)
O3D Cu1 N2D 90.6(2)
O2A Cu1 N1A 91.6(2)
O3D Cu1 N1A 90.6(2)
N2D Cu1 N1A 152.5(2)
O2A Cu1 O1 90.9(2)
O3D Cu1 O1 83.2(2)
N2D Cu1 O1 101.2(2)
N1A Cu1 O1 106.2(2)
O2B Cu2 O3A 167.1(2)
O2B Cu2 N2A 91.5(2)
O3A Cu2 N2A 92.0(2)
O2B Cu2 N1B 92.1(2)
O3A Cu2 N1B 90.1(2)
N2A Cu2 N1B 154.3(2)
O2C Cu3 O3B 173.5(2)
O2C Cu3 N2B 89.3(2)
O3B Cu3 N2B 91.4(2)
O2C Cu3 N1C 91.8(2)
O3B Cu3 N1C 89.8(2)
N2B Cu3 N1C 159.9(2)
O2D Cu4 O3C 162.5(2)
O2D Cu4 N2C 89.6(2)
O3C Cu4 N2C 92.6(2)
O2D Cu4 N1D 92.7(2)
O3C Cu4 N1D 90.8(2)
N2C Cu4 N1D 161.3(2)
C2A O2A Cu1 123.7(4)
C19A O3A Cu2 127.6(5)
C7A N1A C8A 117.4(6)
C7A N1A Cu1 123.5(5)
C8A N1A Cu1 118.8(5)
C17A N2A C10A 116.6(6)
C17A N2A Cu2 124.7(5)
C10A N2A Cu2 118.4(4)
C2B O2B Cu2 128.0(4)
C19B O3B Cu3 128.3(4)
C7B N1B C8B 118.2(6)
C7B N1B Cu2 124.6(5)
C8B N1B Cu2 116.6(4)
C17B N2B C10B 116.5(6)
C17B N2B Cu3 126.3(5)
C10B N2B Cu3 117.0(4)
C2C O2C Cu3 128.8(4)
C19C O3C Cu4 126.8(4)
C7C N1C C8C 115.3(6)
C7C N1C Cu3 125.5(5)
C8C N1C Cu3 119.1(4)
C17C N2C C10C 115.7(6)
C17C N2C Cu4 123.6(5)
C10C N2C Cu4 120.5(5)
C2D O2D Cu4 127.3(4)
C19D O3D Cu1 123.1(4)
C7D N1D C8D 117.5(6)
C7D N1D Cu4 125.1(5)
C8D N1D Cu4 117.3(4)
C17D N2D C10D 116.1(6)
C17D N2D Cu1 123.5(5)
C10D N2D Cu1 120.4(4)
C6A C1A O1A 120.9(6)
C6A C1A C2A 122.5(7)
O1A C1A C2A 116.6(6)
C6D C1D O1D 120.8(7)
C6D C1D C2D 123.3(7)
O1D C1D C2D 115.9(6)
C6C C1C O1C 119.9(7)
C6C C1C C2C 121.8(7)
O1C C1C C2C 118.3(7)
O1B C1B C6B 122.2(7)
O1B C1B C2B 116.7(7)
C6B C1B C2B 121.1(8)
O2A C2A C3A 126.4(7)
O2A C2A C1A 116.5(6)
C3A C2A C1A 117.0(7)
O2C C2C C1C 116.6(6)
O2C C2C C3C 124.9(7)
C1C C2C C3C 118.5(7)
O2B C2B C3B 126.4(6)
O2B C2B C1B 116.8(7)
C3B C2B C1B 116.8(7)
O2D C2D C1D 116.9(6)
O2D C2D C3D 126.0(7)
C1D C2D C3D 117.1(7)
C2B C3B C4B 120.9(7)
C2B C3B C7B 120.9(7)
C4B C3B C7B 118.2(7)
C4D C3D C7D 119.4(7)
C4D C3D C2D 118.8(7)
C7D C3D C2D 121.7(7)
C7C C3C C2C 122.6(7)
C7C C3C C4C 118.1(6)
C2C C3C C4C 119.3(7)
C2A C3A C4A 120.2(7)
C2A C3A C7A 120.9(7)
C4A C3A C7A 118.8(7)
C5D C4D C3D 121.8(8)
C5B C4B C3B 120.5(9)
C5A C4A C3A 119.5(8)
C5C C4C C3C 120.9(7)
C4D C5D C6D 119.4(8)
C4A C5A C6A 122.2(8)
C4C C5C C6C 119.8(8)
C4B C5B C6B 119.2(8)
C1A C6A C5A 118.5(7)
C1D C6D C5D 119.5(8)
C1B C6B C5B 121.3(8)
C1C C6C C5C 119.7(8)
N1C C7C C3C 126.3(7)
N1D C7D C3D 126.3(7)
N1A C7A C3A 126.0(7)
N1B C7B C3B 126.6(7)
C9A C8A C13A 121.7(6)
C9A C8A N1A 120.2(6)
C13A C8A N1A 118.0(6)
C13D C8D C9D 121.4(7)
C13D C8D N1D 121.1(6)
C9D C8D N1D 117.3(6)
C13C C8C C9C 120.4(6)
C13C C8C N1C 120.6(6)
C9C C8C N1C 119.0(6)
C9B C8B C13B 123.1(6)
C9B C8B N1B 118.0(6)
C13B C8B N1B 118.8(6)
C10D C9D C8D 118.5(7)
C10D C9D C14D 121.7(7)
C8D C9D C14D 119.8(6)
C8B C9B C10B 117.4(6)
C8B C9B C14B 121.2(6)
C10B C9B C14B 121.4(6)
C8A C9A C10A 118.1(6)
C8A C9A C14A 121.8(6)
C10A C9A C14A 120.2(6)
C10C C9C C8C 118.8(6)
C10C C9C C14C 120.4(6)
C8C C9C C14C 120.8(6)
C9A C10A C11A 122.0(6)
C9A C10A N2A 118.3(6)
C11A C10A N2A 119.6(6)
C9C C10C C11C 121.8(6)
C9C C10C N2C 119.8(6)
C11C C10C N2C 118.4(6)
C9B C10B C11B 122.9(7)
C9B C10B N2B 117.1(6)
C11B C10B N2B 120.0(6)
C9D C10D C11D 121.3(6)
C9D C10D N2D 119.2(6)
C11D C10D N2D 119.6(6)
C12C C11C C10C 117.0(6)
C12C C11C C15C 120.8(6)
C10C C11C C15C 122.1(6)
C12D C11D C10D 118.2(7)
C12D C11D C15D 121.6(7)
C10D C11D C15D 120.2(6)
C12B C11B C10B 117.6(6)
C12B C11B C15B 122.2(6)
C10B C11B C15B 120.2(7)
C12A C11A C10A 117.4(6)
C12A C11A C15A 121.3(7)
C10A C11A C15A 121.3(6)
C11B C12B C13B 123.3(6)
C11D C12D C13D 122.5(7)
C13C C12C C11C 122.6(6)
C11A C12A C13A 124.0(7)
C12C C13C C8C 119.4(6)
C12C C13C C16C 120.9(6)
C8C C13C C16C 119.7(6)
C12A C13A C8A 116.8(7)
C12A C13A C16A 122.6(7)
C8A C13A C16A 120.6(6)
C12B C13B C8B 115.6(6)
C12B C13B C16B 122.6(6)
C8B C13B C16B 121.7(6)
C12D C13D C8D 118.1(7)
C12D C13D C16D 121.7(7)
C8D C13D C16D 120.1(7)
N2A C17A C18A 125.5(7)
N2B C17B C18B 126.2(7)
N2D C17D C18D 124.6(7)
N2C C17C C18C 126.5(7)
C19D C18D C23D 119.0(7)
C19D C18D C17D 121.7(7)
C23D C18D C17D 118.6(7)
C19A C18A C17A 123.7(7)
C19A C18A C23A 117.7(7)
C17A C18A C23A 118.6(7)
C19C C18C C23C 120.2(7)
C19C C18C C17C 122.4(7)
C23C C18C C17C 117.3(7)
C19B C18B C23B 119.8(7)
C19B C18B C17B 120.9(7)
C23B C18B C17B 119.2(7)
O3D C19D C18D 125.4(7)
O3D C19D C20D 116.4(7)
C18D C19D C20D 118.1(7)
O3A C19A C18A 125.0(7)
O3A C19A C20A 115.1(7)
C18A C19A C20A 119.8(7)
O3C C19C C18C 124.8(7)
O3C C19C C20C 116.6(7)
C18C C19C C20C 118.5(7)
O3B C19B C18B 126.6(7)
O3B C19B C20B 115.7(6)
C18B C19B C20B 117.8(7)
O4B C20B C21B 121.8(7)
O4B C20B C19B 117.5(7)
C21B C20B C19B 120.7(7)
O4C C20C C21C 119.8(7)
O4C C20C C19C 119.5(7)
C21C C20C C19C 120.7(7)
O4A C20A C21A 121.4(7)
O4A C20A C19A 118.3(7)
C21A C20A C19A 120.4(8)
C21D C20D O4D 121.3(7)
C21D C20D C19D 122.6(7)
O4D C20D C19D 116.0(7)
C20D C21D C22D 119.1(8)
C20A C21A C22A 120.2(8)
C20B C21B C22B 120.8(8)
C20C C21C C22C 121.4(8)
C23D C22D C21D 120.2(8)
C23A C22A C21A 121.1(8)
C23C C22C C21C 119.3(8)
C23B C22B C21B 119.8(8)
C22B C23B C18B 121.1(8)
C22D C23D C18D 120.9(7)
C22C C23C C18C 119.8(8)
C22A C23A C18A 120.7(8)
C1 O1 C4 108.5(6)
C1 O1 Cu1 124.7(5)
C4 O1 Cu1 125.3(5)
O1 C1 C2 106.0(8)
C1 C2 C3E 103.1(10)
C1 C2 C3F 97.2(13)
C4 C3E C2 99.3(10)
C4 C3F C2 97.9(10)
O1 C4 C3E 104.9(8)
O1 C4 C3F 100.5(11)
C8 O2 C5 116.1(14)
O2 C5 C6 100.3(12)
C7 C6 C5 105.7(13)
C6 C7 C8 106.2(16)
O2 C8 C7 101.4(16)
C12 O3 C9 108.7(11)
O3 C9 C10 108.9(11)
C11 C10 C9 102.8(12)
C10 C11 C12 106.7(14)
O3 C12 C11 106.1(14)
C13 O4 C16 107.9(8)
O4 C13 C14 106.6(9)
C15 C14 C13 100.2(9)
C14 C15 C16 101.8(9)
O4 C16 C15 106.0(9)
C17 O5 C20 108.2(8)
O5 C17 C18F 108.0(11)
O5 C17 C18E 105.0(13)
C19 C18E C17 101.9(11)
C17 C18F C19 101.2(11)
C20 C19 C18E 103.0(13)
C20 C19 C18F 106.2(11)
O5 C20 C19 108.2(8)

loop_
_geom_bond_atom_site_label_1
_geom_bond_atom_site_label_2
_geom_bond_distance
Cu1 O2A 1.904(5)
Cu1 O3D 1.905(5)
Cu1 N2D 1.991(6)
Cu1 N1A 2.002(6)
Cu1 O1 2.405(6)
Cu2 O2B 1.881(5)
Cu2 O3A 1.892(4)
Cu2 N2A 2.003(6)
Cu2 N1B 2.008(6)
Cu3 O2C 1.894(5)
Cu3 O3B 1.903(5)
Cu3 N2B 1.996(6)
Cu3 N1C 1.999(6)
Cu4 O2D 1.891(5)
Cu4 O3C 1.896(5)
Cu4 N2C 1.987(6)
Cu4 N1D 1.997(6)
O1A C1A 1.375(9)
O2A C2A 1.315(8)
O3A C19A 1.325(8)
O4A C20A 1.348(10)
N1A C7A 1.271(9)
N1A C8A 1.438(8)
N2A C17A 1.288(9)
N2A C10A 1.440(8)
O1B C1B 1.346(10)
O2B C2B 1.297(8)
O3B C19B 1.317(8)
O4B C20B 1.364(9)
N1B C7B 1.286(9)
N1B C8B 1.442(8)
N2B C17B 1.291(9)
N2B C10B 1.461(9)
O1C C1C 1.372(9)
O2C C2C 1.314(8)
O3C C19C 1.313(8)
O4C C20C 1.354(9)
N1C C7C 1.290(9)
N1C C8C 1.444(9)
N2C C17C 1.297(9)
N2C C10C 1.437(9)
O1D C1D 1.398(9)
O2D C2D 1.312(8)
O3D C19D 1.321(9)
O4D C20D 1.393(8)
N1D C7D 1.294(9)
N1D C8D 1.437(9)
N2D C17D 1.298(9)
N2D C10D 1.458(8)
C1A C6A 1.371(10)
C1A C2A 1.420(10)
C1D C6D 1.334(11)
C1D C2D 1.422(10)
C1C C6C 1.368(11)
C1C C2C 1.401(11)
C1B C6B 1.363(11)
C1B C2B 1.434(10)
C2A C3A 1.412(10)
C2C C3C 1.416(10)
C2B C3B 1.414(10)
C2D C3D 1.428(10)
C3B C4B 1.417(11)
C3B C7B 1.443(10)
C3D C4D 1.404(11)
C3D C7D 1.426(10)
C3C C7C 1.416(10)
C3C C4C 1.419(10)
C3A C4A 1.412(10)
C3A C7A 1.455(10)
C4D C5D 1.370(12)
C4B C5B 1.368(12)
C4A C5A 1.366(11)
C4C C5C 1.363(12)
C5D C6D 1.423(12)
C5A C6A 1.384(11)
C5C C6C 1.423(12)
C5B C6B 1.414(13)
C8A C9A 1.394(9)
C8A C13A 1.407(10)
C8D C13D 1.395(10)
C8D C9D 1.403(10)
C8C C13C 1.401(9)
C8C C9C 1.403(10)
C8B C9B 1.381(9)
C8B C13B 1.417(9)
C9D C10D 1.381(10)
C9D C14D 1.510(10)
C9B C10B 1.386(9)
C9B C14B 1.513(9)
C9A C10A 1.397(9)
C9A C14A 1.496(9)
C9C C10C 1.378(10)
C9C C14C 1.517(9)
C10A C11A 1.402(9)
C10C C11C 1.416(9)
C10B C11B 1.391(10)
C10D C11D 1.412(10)
C11C C12C 1.396(10)
C11C C15C 1.508(10)
C11D C12D 1.377(10)
C11D C15D 1.519(10)
C11B C12B 1.377(10)
C11B C15B 1.503(10)
C11A C12A 1.366(10)
C11A C15A 1.514(10)
C12B C13B 1.408(10)
C12D C13D 1.387(10)
C12C C13C 1.362(9)
C12A C13A 1.395(10)
C13C C16C 1.528(9)
C13A C16A 1.509(10)
C13B C16B 1.498(10)
C13D C16D 1.515(10)
C17A C18A 1.436(10)
C17B C18B 1.445(11)
C17D C18D 1.427(10)
C17C C18C 1.442(10)
C18D C19D 1.397(10)
C18D C23D 1.416(10)
C18A C19A 1.380(10)
C18A C23A 1.442(10)
C18C C19C 1.401(10)
C18C C23C 1.420(11)
C18B C19B 1.399(10)
C18B C23B 1.411(11)
C19D C20D 1.419(10)
C19A C20A 1.424(10)
C19C C20C 1.406(10)
C19B C20B 1.429(10)
C20B C21B 1.369(11)
C20C C21C 1.366(11)
C20A C21A 1.356(11)
C20D C21D 1.351(10)
C21D C22D 1.406(11)
C21A C22A 1.382(12)
C21B C22B 1.391(12)
C21C C22C 1.400(12)
C22D C23D 1.372(10)
C22A C23A 1.344(12)
C22C C23C 1.382(12)
C22B C23B 1.363(12)
O1 C1 1.420(10)
O1 C4 1.436(10)
C1 C2 1.510(16)
C2 C3E 1.524(9)
C2 C3F 1.533(10)
C3E C4 1.489(9)
C3F C4 1.510(10)
O2 C8 1.413(19)
O2 C5 1.431(17)
C5 C6 1.542(17)
C6 C7 1.45(2)
C7 C8 1.48(3)
O3 C12 1.406(16)
O3 C9 1.446(14)
C9 C10 1.502(16)
C10 C11 1.49(2)
C11 C12 1.49(2)
O4 C13 1.439(12)
O4 C16 1.443(12)
C13 C14 1.521(14)
C14 C15 1.502(15)
C15 C16 1.543(14)
O5 C17 1.434(13)
O5 C20 1.436(11)
C17 C18F 1.514(9)
C17 C18E 1.515(10)
C18E C19 1.503(10)
C18F C19 1.520(10)
C19 C20 1.478(14)

loop_
_geom_hbond_atom_site_label_D
_geom_hbond_atom_site_label_H
_geom_hbond_atom_site_label_A
_geom_hbond_distance_DH
_geom_hbond_distance_HA
_geom_hbond_distance_DA
_geom_hbond_angle_DHA
O1A H1A O2A 0.86 2.19 2.624(6) 110.9
O4A H4A O3A 0.91 2.09 2.625(7) 116.3
O1B H1B O2B 0.90 2.07 2.624(7) 119.2
O4B H4B O3B 0.88 2.12 2.631(7) 116.4
O1C H1C O2C 0.91 2.08 2.641(7) 118.6
O4C H4C O3C 0.92 2.10 2.660(7) 118.2
O1D H1D O2D 0.98 2.07 2.627(7) 114.0
O4D H4D O3D 0.91 1.99 2.620(7) 125.2
